data_4063042
loop_
_publ_author_name
'Thomas H. Holovics'
'Stephan F. Deplazes'
'Masaharu Toriyama'
'Douglas R. Powell'
'Gerald H. Lushington'
'Mikhail Barybin'

_publ_section_title
;
 Organometallic Isocyanocyclopentadienides:  A Combined Synthetic,
 Spectroscopic, Structural, Electrochemical, and Theoretical Investigation
;
_journal_name_full Organometallics
_journal_paper_doi 10.1021/om049842n
_journal_year 2004
_chemical_formula_moiety '(C66 H54 Cr Fe6 N6) 2+, (B F4)2 1-, (C H2 Cl2)'
_chemical_formula_sum 'C67 H56 B2 Cl2 Cr F8 Fe6 N6'
_chemical_formula_weight 1576.80
_space_group_IT_number 14
_symmetry_cell_setting monoclinic
_symmetry_space_group_name_Hall '-P 2yn'
_symmetry_space_group_name_H-M 'P 1 21/n 1'
_cell_angle_alpha 90.00
_cell_angle_beta 94.422(2)
_cell_angle_gamma 90.00
_cell_formula_units_Z 8
_cell_length_a 19.0172(12)
_cell_length_b 21.7693(14)
_cell_length_c 30.9281(19)
_cell_measurement_temperature 100(2)
_cell_volume 12765.8(14)
_diffrn_ambient_temperature 100(2)
_exptl_crystal_density_diffrn 1.641
_cod_original_sg_symbol_H-M 'P 21/n'
_cod_database_code 4063042

loop_
_symmetry_equiv_pos_as_xyz
'x, y, z'
'-x+1/2, y+1/2, -z+1/2'
'-x, -y, -z'
'x-1/2, -y-1/2, z-1/2'

loop_
_atom_site_label
_atom_site_type_symbol
_atom_site_fract_x
_atom_site_fract_y
_atom_site_fract_z
_atom_site_U_iso_or_equiv
_atom_site_adp_type
_atom_site_occupancy
_atom_site_symmetry_multiplicity
_atom_site_calc_flag
_atom_site_refinement_flags
_atom_site_disorder_assembly
_atom_site_disorder_group
Cr1A Cr 0.25542(3) 0.32991(2) 0.445401(18) 0.01268(13) Uani 1 1 d . . .
Fe1A Fe 0.06991(3) 0.11637(2) 0.511024(18) 0.01867(13) Uani 1 1 d . . .
Fe2A Fe 0.24584(3) 0.37863(2) 0.633597(16) 0.01542(12) Uani 1 1 d . . .
Fe3A Fe 0.09381(3) 0.48760(3) 0.328257(18) 0.02905(16) Uani 1 1 d . . .
Fe4A Fe 0.42535(3) 0.44868(2) 0.314521(16) 0.01557(12) Uani 1 1 d . . .
Fe5A Fe 0.22774(3) 0.16385(3) 0.292779(18) 0.02681(15) Uani 1 1 d . . .
Fe6A Fe 0.41888(3) 0.10449(2) 0.494059(17) 0.01559(12) Uani 1 1 d . . .
N1A N 0.17217(16) 0.21454(14) 0.47814(10) 0.0222(7) Uani 1 1 d . . .
N2A N 0.28750(16) 0.37715(15) 0.54128(10) 0.0191(7) Uani 1 1 d . . .
N3A N 0.13511(16) 0.42217(14) 0.41198(9) 0.0173(7) Uani 1 1 d . . .
N4A N 0.35751(16) 0.42005(13) 0.39873(9) 0.0161(7) Uani 1 1 d . . .
N5A N 0.24464(18) 0.27548(15) 0.35036(11) 0.0272(8) Uani 1 1 d . . .
N6A N 0.37471(16) 0.23666(13) 0.47798(11) 0.0193(7) Uani 1 1 d . . .
C1A C 0.19414(19) 0.26125(17) 0.46736(12) 0.0197(8) Uani 1 1 d . . .
C2A C 0.27261(19) 0.36325(16) 0.50591(12) 0.0174(8) Uani 1 1 d . . .
C3A C 0.17734(19) 0.38865(16) 0.42691(11) 0.0165(8) Uani 1 1 d . . .
C4A C 0.32172(19) 0.38919(16) 0.41797(11) 0.0150(8) Uani 1 1 d . . .
C5A C 0.2457(2) 0.29415(17) 0.38521(13) 0.0204(8) Uani 1 1 d . . .
C6A C 0.33347(19) 0.27150(17) 0.46397(12) 0.0186(8) Uani 1 1 d . . .
C10A C 0.1563(2) 0.15393(17) 0.48812(13) 0.0230(9) Uani 1 1 d . . .
C11A C 0.1258(2) 0.11061(18) 0.45736(14) 0.0273(9) Uani 1 1 d . . .
H11A H 0.1082 0.1187 0.4266 0.033 Uiso 1 1 calc R . .
C12A C 0.1274(2) 0.05362(19) 0.47940(16) 0.0344(11) Uani 1 1 d . . .
H12A H 0.1088 0.0140 0.4668 0.041 Uiso 1 1 calc R . .
C13A C 0.1570(2) 0.06174(19) 0.52244(16) 0.0328(11) Uani 1 1 d . . .
H13A H 0.1632 0.0289 0.5451 0.039 Uiso 1 1 calc R . .
C14A C 0.1751(2) 0.12467(19) 0.52826(15) 0.0276(10) Uani 1 1 d . . .
H14A H 0.1974 0.1443 0.5552 0.033 Uiso 1 1 calc R . .
C15A C 0.0056(2) 0.1842(2) 0.53152(14) 0.0296(10) Uani 1 1 d . . .
H15A H 0.0179 0.2288 0.5346 0.036 Uiso 1 1 calc R . .
C16A C -0.0257(2) 0.15522(18) 0.49362(14) 0.0248(9) Uani 1 1 d . . .
H16A H -0.0394 0.1759 0.4654 0.030 Uiso 1 1 calc R . .
C17A C -0.0340(2) 0.09185(19) 0.50267(14) 0.0267(9) Uani 1 1 d . . .
H17A H -0.0546 0.0601 0.4820 0.032 Uiso 1 1 calc R . .
C18A C -0.0072(2) 0.0815(2) 0.54655(14) 0.0300(10) Uani 1 1 d . . .
H18A H -0.0057 0.0411 0.5621 0.036 Uiso 1 1 calc R . .
C19A C 0.0169(2) 0.1388(2) 0.56416(14) 0.0320(10) Uani 1 1 d . . .
H19A H 0.0387 0.1458 0.5942 0.038 Uiso 1 1 calc R . .
C20A C 0.30776(19) 0.38942(18) 0.58465(12) 0.0205(8) Uani 1 1 d . . .
C21A C 0.3391(2) 0.34596(19) 0.61473(13) 0.0257(9) Uani 1 1 d . . .
H21A H 0.3509 0.3022 0.6087 0.031 Uiso 1 1 calc R . .
C22A C 0.3503(2) 0.37715(19) 0.65487(13) 0.0257(9) Uani 1 1 d . . .
H22A H 0.3705 0.3586 0.6827 0.031 Uiso 1 1 calc R . .
C23A C 0.32612(19) 0.43864(19) 0.64933(13) 0.0231(9) Uani 1 1 d . . .
H23A H 0.3266 0.4705 0.6726 0.028 Uiso 1 1 calc R . .
C24A C 0.2998(2) 0.44703(18) 0.60552(12) 0.0218(9) Uani 1 1 d . . .
H24A H 0.2797 0.4856 0.5920 0.026 Uiso 1 1 calc R . .
C25A C 0.1519(2) 0.3409(2) 0.60995(15) 0.0316(10) Uani 1 1 d . . .
H25A H 0.1398 0.3269 0.5795 0.038 Uiso 1 1 calc R . .
C26A C 0.1835(2) 0.3045(2) 0.64445(15) 0.0322(10) Uani 1 1 d . . .
H26A H 0.1975 0.2603 0.6425 0.039 Uiso 1 1 calc R . .
C27A C 0.1916(2) 0.3415(2) 0.68171(14) 0.0326(10) Uani 1 1 d . . .
H27A H 0.2124 0.3283 0.7109 0.039 Uiso 1 1 calc R . .
C28A C 0.1654(2) 0.4008(2) 0.67086(15) 0.0321(10) Uani 1 1 d . . .
H28A H 0.1643 0.4367 0.6910 0.038 Uiso 1 1 calc R . .
C29A C 0.1419(2) 0.4006(2) 0.62634(15) 0.0318(10) Uani 1 1 d . . .
H29A H 0.1209 0.4363 0.6095 0.038 Uiso 1 1 calc R . .
C30A C 0.0841(2) 0.45738(18) 0.38857(12) 0.0215(9) Uani 1 1 d . . .
C31A C 0.0285(2) 0.4327(2) 0.36076(13) 0.0273(9) Uani 1 1 d . . .
H31A H 0.0177 0.3883 0.3552 0.033 Uiso 1 1 calc R . .
C32A C -0.0093(2) 0.4843(2) 0.34290(13) 0.0317(11) Uani 1 1 d . . .
H32A H -0.0510 0.4823 0.3212 0.038 Uiso 1 1 calc R . .
C33A C 0.0233(2) 0.5392(2) 0.35917(13) 0.0314(10) Uani 1 1 d . . .
H33A H 0.0081 0.5819 0.3511 0.038 Uiso 1 1 calc R . .
C34A C 0.0821(2) 0.52320(19) 0.38786(13) 0.0265(9) Uani 1 1 d . . .
H34A H 0.1149 0.5520 0.4046 0.032 Uiso 1 1 calc R . .
C35A C 0.1930(2) 0.4669(3) 0.31300(15) 0.0456(14) Uani 1 1 d . . .
H35A H 0.2302 0.4473 0.3330 0.055 Uiso 1 1 calc R . .
C36A C 0.1433(3) 0.4352(3) 0.28550(15) 0.0472(14) Uani 1 1 d . . .
H36A H 0.1394 0.3896 0.2820 0.057 Uiso 1 1 calc R . .
C37A C 0.0999(3) 0.4802(3) 0.26313(14) 0.0452(14) Uani 1 1 d . . .
H37A H 0.0595 0.4716 0.2413 0.054 Uiso 1 1 calc R . .
C38A C 0.1230(2) 0.5390(3) 0.27743(15) 0.0438(13) Uani 1 1 d . . .
H38A H 0.1017 0.5791 0.2675 0.053 Uiso 1 1 calc R . .
C39A C 0.1815(2) 0.5313(3) 0.30869(15) 0.0448(13) Uani 1 1 d . . .
H39A H 0.2090 0.5646 0.3245 0.054 Uiso 1 1 calc R . .
C40A C 0.4057(2) 0.45508(17) 0.37744(11) 0.0184(8) Uani 1 1 d . . .
C41A C 0.4774(2) 0.43875(19) 0.37421(12) 0.0215(9) Uani 1 1 d . . .
H41A H 0.5019 0.4011 0.3861 0.026 Uiso 1 1 calc R . .
C42A C 0.5077(2) 0.4875(2) 0.35171(12) 0.0279(10) Uani 1 1 d . . .
H42A H 0.5577 0.4893 0.3439 0.033 Uiso 1 1 calc R . .
C43A C 0.4558(2) 0.53188(18) 0.34105(13) 0.0281(10) Uani 1 1 d . . .
H43A H 0.4630 0.5704 0.3243 0.034 Uiso 1 1 calc R . .
C44A C 0.3913(2) 0.51290(17) 0.35664(12) 0.0235(9) Uani 1 1 d . . .
H44A H 0.3454 0.5356 0.3542 0.028 Uiso 1 1 calc R . .
C45A C 0.3577(2) 0.38544(17) 0.28517(12) 0.0204(8) Uani 1 1 d . . .
H45A H 0.3183 0.3644 0.2989 0.024 Uiso 1 1 calc R . .
C46A C 0.4282(2) 0.36402(17) 0.28546(12) 0.0242(9) Uani 1 1 d . . .
H46A H 0.4473 0.3253 0.2992 0.029 Uiso 1 1 calc R . .
C47A C 0.4667(2) 0.40758(19) 0.26247(12) 0.0246(9) Uani 1 1 d . . .
H47A H 0.5179 0.4049 0.2575 0.030 Uiso 1 1 calc R . .
C48A C 0.4209(2) 0.45531(18) 0.24845(12) 0.0213(8) Uani 1 1 d . . .
H48A H 0.4338 0.4923 0.2316 0.026 Uiso 1 1 calc R . .
C49A C 0.35256(19) 0.44183(17) 0.26226(11) 0.0180(8) Uani 1 1 d . . .
H49A H 0.3091 0.4674 0.2567 0.022 Uiso 1 1 calc R . .
C50A C 0.2453(3) 0.25193(18) 0.30840(14) 0.0362(12) Uani 1 1 d . . .
C51A C 0.3068(3) 0.2271(2) 0.29076(19) 0.0604(18) Uani 1 1 d . . .
H51A H 0.3559 0.2247 0.3049 0.073 Uiso 1 1 calc R . .
C52A C 0.2825(5) 0.2084(3) 0.24801(19) 0.078(3) Uani 1 1 d . . .
H52A H 0.3123 0.1878 0.2270 0.093 Uiso 1 1 calc R . .
C53A C 0.2107(5) 0.2199(2) 0.24065(17) 0.073(2) Uani 1 1 d . . .
H53A H 0.1811 0.2098 0.2135 0.088 Uiso 1 1 calc R . .
C54A C 0.1863(3) 0.24829(19) 0.27785(15) 0.0512(15) Uani 1 1 d . . .
H54A H 0.1372 0.2626 0.2818 0.061 Uiso 1 1 calc R . .
C55A C 0.2025(2) 0.11926(18) 0.34748(13) 0.0262(9) Uani 1 1 d . . .
H55A H 0.2012 0.1377 0.3770 0.031 Uiso 1 1 calc R . .
C56A C 0.2618(2) 0.09057(19) 0.33041(14) 0.0320(10) Uani 1 1 d . . .
H56A H 0.3097 0.0856 0.3457 0.038 Uiso 1 1 calc R . .
C57A C 0.2412(2) 0.07158(18) 0.28769(14) 0.0292(10) Uani 1 1 d . . .
H57A H 0.2721 0.0505 0.2675 0.035 Uiso 1 1 calc R . .
C58A C 0.1701(2) 0.08765(17) 0.27826(14) 0.0286(10) Uani 1 1 d . . .
H58A H 0.1413 0.0795 0.2504 0.034 Uiso 1 1 calc R . .
C59A C 0.1463(2) 0.11653(18) 0.31555(14) 0.0294(10) Uani 1 1 d . . .
H59A H 0.0977 0.1329 0.3184 0.035 Uiso 1 1 calc R . .
C60A C 0.42447(19) 0.19637(16) 0.49737(13) 0.0196(8) Uani 1 1 d . . .
C61A C 0.48462(19) 0.17374(17) 0.47724(14) 0.0219(9) Uani 1 1 d . . .
H61A H 0.4989 0.1837 0.4476 0.026 Uiso 1 1 calc R . .
C62A C 0.5204(2) 0.13543(17) 0.50848(14) 0.0241(9) Uani 1 1 d . . .
H62A H 0.5641 0.1115 0.5041 0.029 Uiso 1 1 calc R . .
C63A C 0.4834(2) 0.13444(17) 0.54659(14) 0.0249(9) Uani 1 1 d . . .
H63A H 0.4970 0.1099 0.5733 0.030 Uiso 1 1 calc R . .
C64A C 0.4226(2) 0.17219(17) 0.54015(13) 0.0223(9) Uani 1 1 d . . .
H64A H 0.3868 0.1809 0.5614 0.027 Uiso 1 1 calc R . .
C65A C 0.3210(2) 0.08251(18) 0.46652(13) 0.0246(9) Uani 1 1 d . . .
H65A H 0.2812 0.1119 0.4598 0.030 Uiso 1 1 calc R . .
C66A C 0.3737(2) 0.06672(18) 0.43837(13) 0.0237(9) Uani 1 1 d . . .
H66A H 0.3773 0.0830 0.4084 0.028 Uiso 1 1 calc R . .
C67A C 0.4203(2) 0.02386(17) 0.46008(13) 0.0230(9) Uani 1 1 d . . .
H67A H 0.4624 0.0044 0.4482 0.028 Uiso 1 1 calc R . .
C68A C 0.3959(2) 0.01355(16) 0.50162(13) 0.0229(9) Uani 1 1 d . . .
H68A H 0.4185 -0.0142 0.5244 0.027 Uiso 1 1 calc R . .
C69A C 0.33436(19) 0.04943(17) 0.50575(13) 0.0225(9) Uani 1 1 d . . .
H69A H 0.3060 0.0513 0.5317 0.027 Uiso 1 1 calc R . .
Cr1B Cr 0.23814(3) 0.32179(2) 0.950183(18) 0.01284(13) Uani 1 1 d . . .
Fe1B Fe 0.07710(3) 0.10790(2) 1.008726(18) 0.01891(13) Uani 1 1 d . . .
Fe2B Fe 0.42188(3) 0.10249(2) 0.985838(18) 0.01912(13) Uani 1 1 d . . .
Fe3B Fe 0.25210(3) 0.38902(2) 1.134502(16) 0.01612(12) Uani 1 1 d . . .
Fe4B Fe 0.41598(3) 0.43614(2) 0.819533(16) 0.01615(12) Uani 1 1 d . . .
Fe5B Fe 0.06907(3) 0.45614(3) 0.823719(17) 0.02234(14) Uani 1 1 d . . .
Fe6B Fe 0.24215(4) 0.15218(3) 0.79579(2) 0.03262(17) Uani 1 1 d . . .
N1B N 0.12418(16) 0.23722(14) 0.99226(10) 0.0188(7) Uani 1 1 d . . .
N2B N 0.35781(17) 0.22979(14) 0.98404(11) 0.0228(7) Uani 1 1 d . . .
N3B N 0.28198(16) 0.38102(15) 1.04113(10) 0.0212(7) Uani 1 1 d . . .
N4B N 0.34390(16) 0.40722(14) 0.90279(10) 0.0178(7) Uani 1 1 d . . .
N5B N 0.11632(16) 0.40931(13) 0.91203(9) 0.0157(6) Uani 1 1 d . . .
N6B N 0.2422(2) 0.25960(15) 0.85829(11) 0.0341(9) Uani 1 1 d . . .
C1B C 0.1655(2) 0.26742(16) 0.97751(12) 0.0184(8) Uani 1 1 d . . .
C2B C 0.3137(2) 0.26280(17) 0.97088(12) 0.0186(8) Uani 1 1 d . . .
C3B C 0.26105(19) 0.36254(16) 1.00803(12) 0.0176(8) Uani 1 1 d . . .
C4B C 0.30665(19) 0.37711(16) 0.92125(11) 0.0156(8) Uani 1 1 d . . .
C5B C 0.16064(19) 0.37921(16) 0.92835(11) 0.0155(8) Uani 1 1 d . . .
C6B C 0.2340(2) 0.27941(17) 0.89185(13) 0.0218(9) Uani 1 1 d . . .
C10B C 0.07246(19) 0.19940(16) 1.00835(13) 0.0202(8) Uani 1 1 d . . .
C11B C 0.01303(19) 0.17557(16) 0.98269(14) 0.0223(9) Uani 1 1 d . . .
H11B H 0.0000 0.1835 0.9512 0.027 Uiso 1 1 calc R . .
C12B C -0.0245(2) 0.13935(18) 1.01126(15) 0.0279(10) Uani 1 1 d . . .
H12B H -0.0681 0.1152 1.0028 0.034 Uiso 1 1 calc R . .
C13B C 0.0112(2) 0.14075(18) 1.05338(14) 0.0284(10) Uani 1 1 d . . .
H13B H -0.0032 0.1178 1.0793 0.034 Uiso 1 1 calc R . .
C14B C 0.0722(2) 0.17805(18) 1.05222(13) 0.0267(9) Uani 1 1 d . . .
H14B H 0.1073 0.1879 1.0770 0.032 Uiso 1 1 calc R . .
C15B C 0.1781(2) 0.08836(19) 0.99895(15) 0.0298(10) Uani 1 1 d . . .
H15B H 0.2184 0.1181 1.0011 0.036 Uiso 1 1 calc R . .
C16B C 0.1336(2) 0.0751(2) 0.96086(15) 0.0343(11) Uani 1 1 d . . .
H16B H 0.1369 0.0940 0.9316 0.041 Uiso 1 1 calc R . .
C17B C 0.0852(2) 0.03008(19) 0.97177(14) 0.0286(10) Uani 1 1 d . . .
H17B H 0.0468 0.0121 0.9517 0.034 Uiso 1 1 calc R . .
C18B C 0.0988(2) 0.01541(18) 1.01603(14) 0.0279(10) Uani 1 1 d . . .
H18B H 0.0718 -0.0146 1.0328 0.034 Uiso 1 1 calc R . .
C19B C 0.1567(2) 0.05108(18) 1.03267(14) 0.0279(10) Uani 1 1 d . . .
H19B H 0.1783 0.0504 1.0632 0.034 Uiso 1 1 calc R . .
C20B C 0.4141(2) 0.19264(17) 0.99788(13) 0.0219(9) Uani 1 1 d . . .
C21B C 0.4220(2) 0.16029(17) 1.03800(13) 0.0244(9) Uani 1 1 d . . .
H21B H 0.3885 0.1599 1.0614 0.029 Uiso 1 1 calc R . .
C22B C 0.4879(2) 0.12978(18) 1.03844(15) 0.0288(10) Uani 1 1 d . . .
H22B H 0.5084 0.1022 1.0620 0.035 Uiso 1 1 calc R . .
C23B C 0.5190(2) 0.14308(18) 0.99941(15) 0.0280(10) Uani 1 1 d . . .
H23B H 0.5650 0.1263 0.9910 0.034 Uiso 1 1 calc R . .
C24B C 0.4737(2) 0.18199(17) 0.97349(14) 0.0271(9) Uani 1 1 d . . .
H24B H 0.4822 0.1994 0.9444 0.033 Uiso 1 1 calc R . .
C25B C 0.3296(2) 0.07879(19) 0.95146(13) 0.0259(9) Uani 1 1 d . . .
H25B H 0.2888 0.1067 0.9439 0.031 Uiso 1 1 calc R . .
C26B C 0.3395(2) 0.04184(18) 0.98942(13) 0.0250(9) Uani 1 1 d . . .
H26B H 0.3071 0.0396 1.0133 0.030 Uiso 1 1 calc R . .
C27B C 0.4037(2) 0.00959(17) 0.98777(14) 0.0257(9) Uani 1 1 d . . .
H27B H 0.4245 -0.0195 1.0103 0.031 Uiso 1 1 calc R . .
C28B C 0.4339(2) 0.02579(18) 0.94883(13) 0.0249(9) Uani 1 1 d . . .
H28B H 0.4794 0.0099 0.9391 0.030 Uiso 1 1 calc R . .
C29B C 0.3882(2) 0.06883(19) 0.92610(13) 0.0278(9) Uani 1 1 d . . .
H29B H 0.3957 0.0883 0.8975 0.033 Uiso 1 1 calc R . .
C30B C 0.3082(2) 0.39703(19) 1.08274(12) 0.0224(9) Uani 1 1 d . . .
C31B C 0.3011(2) 0.45576(18) 1.10224(12) 0.0215(8) Uani 1 1 d . . .
H31B H 0.2788 0.4932 1.0883 0.026 Uiso 1 1 calc R . .
C32B C 0.3329(2) 0.45079(19) 1.14500(13) 0.0263(9) Uani 1 1 d . . .
H32B H 0.3354 0.4842 1.1673 0.032 Uiso 1 1 calc R . .
C33B C 0.3585(2) 0.3900(2) 1.15156(13) 0.0299(10) Uani 1 1 d . . .
H33B H 0.3818 0.3736 1.1792 0.036 Uiso 1 1 calc R . .
C34B C 0.3431(2) 0.3556(2) 1.11286(13) 0.0282(10) Uani 1 1 d . . .
H34B H 0.3550 0.3116 1.1077 0.034 Uiso 1 1 calc R . .
C35B C 0.1593(2) 0.3467(2) 1.11449(14) 0.0314(10) Uani 1 1 d . . .
H35B H 0.1470 0.3292 1.0850 0.038 Uiso 1 1 calc R . .
C36B C 0.1470(2) 0.4077(2) 1.12739(15) 0.0306(10) Uani 1 1 d . . .
H36B H 0.1240 0.4406 1.1087 0.037 Uiso 1 1 calc R . .
C37B C 0.1725(2) 0.41392(19) 1.17173(14) 0.0301(10) Uani 1 1 d . . .
H37B H 0.1707 0.4520 1.1897 0.036 Uiso 1 1 calc R . .
C38B C 0.2008(2) 0.35666(19) 1.18567(14) 0.0314(10) Uani 1 1 d . . .
H38B H 0.2230 0.3472 1.2153 0.038 Uiso 1 1 calc R . .
C39B C 0.1927(2) 0.31479(19) 1.15011(14) 0.0326(11) Uani 1 1 d . . .
H39B H 0.2081 0.2708 1.1504 0.039 Uiso 1 1 calc R . .
C40B C 0.39341(19) 0.44151(17) 0.88231(11) 0.0181(8) Uani 1 1 d . . .
C41B C 0.3818(2) 0.50004(17) 0.86216(12) 0.0215(8) Uani 1 1 d . . .
H41B H 0.3366 0.5237 0.8592 0.026 Uiso 1 1 calc R . .
C42B C 0.4477(2) 0.51799(18) 0.84772(13) 0.0266(9) Uani 1 1 d . . .
H42B H 0.4567 0.5568 0.8317 0.032 Uiso 1 1 calc R . .
C43B C 0.4981(2) 0.47176(19) 0.85833(12) 0.0256(9) Uani 1 1 d . . .
H43B H 0.5486 0.4727 0.8513 0.031 Uiso 1 1 calc R . .
C44B C 0.4652(2) 0.42315(18) 0.87968(12) 0.0209(8) Uani 1 1 d . . .
H44B H 0.4880 0.3845 0.8913 0.025 Uiso 1 1 calc R . .
C45B C 0.3494(2) 0.37374(18) 0.78811(12) 0.0232(9) Uani 1 1 d . . .
H45B H 0.3104 0.3512 0.8011 0.028 Uiso 1 1 calc R . .
C46B C 0.3434(2) 0.43128(17) 0.76701(12) 0.0197(8) Uani 1 1 d . . .
H46B H 0.2995 0.4565 0.7623 0.024 Uiso 1 1 calc R . .
C47B C 0.4106(2) 0.44689(18) 0.75364(12) 0.0225(9) Uani 1 1 d . . .
H47B H 0.4224 0.4852 0.7378 0.027 Uiso 1 1 calc R . .
C48B C 0.4581(2) 0.39896(19) 0.76627(12) 0.0244(9) Uani 1 1 d . . .
H48B H 0.5093 0.3975 0.7610 0.029 Uiso 1 1 calc R . .
C49B C 0.4204(2) 0.35337(18) 0.78779(13) 0.0258(9) Uani 1 1 d . . .
H49B H 0.4401 0.3141 0.8003 0.031 Uiso 1 1 calc R . .
C50B C 0.06429(19) 0.44114(17) 0.88693(11) 0.0170(8) Uani 1 1 d . . .
C51B C 0.0648(2) 0.50550(18) 0.87910(12) 0.0232(9) Uani 1 1 d . . .
H51B H 0.1005 0.5358 0.8913 0.028 Uiso 1 1 calc R . .
C52B C 0.0046(2) 0.51828(19) 0.85070(13) 0.0260(9) Uani 1 1 d . . .
H52B H -0.0091 0.5595 0.8385 0.031 Uiso 1 1 calc R . .
C53B C -0.0320(2) 0.46237(19) 0.84178(13) 0.0263(9) Uani 1 1 d . . .
H53B H -0.0758 0.4576 0.8220 0.032 Uiso 1 1 calc R . .
C54B C 0.00506(19) 0.41400(18) 0.86436(12) 0.0219(9) Uani 1 1 d . . .
H54B H -0.0083 0.3696 0.8643 0.026 Uiso 1 1 calc R . .
C55B C 0.1602(3) 0.4163(3) 0.80807(16) 0.0557(17) Uani 1 1 d . . .
H55B H 0.1942 0.3936 0.8285 0.067 Uiso 1 1 calc R . .
C56B C 0.1614(2) 0.4795(3) 0.79976(16) 0.0572(17) Uani 1 1 d . . .
H56B H 0.1967 0.5096 0.8128 0.069 Uiso 1 1 calc R . .
C57B C 0.1030(2) 0.4932(3) 0.76917(14) 0.0480(15) Uani 1 1 d . . .
H57B H 0.0901 0.5346 0.7569 0.058 Uiso 1 1 calc R . .
C58B C 0.0682(2) 0.4379(3) 0.75887(14) 0.0417(13) Uani 1 1 d . . .
H58B H 0.0251 0.4332 0.7385 0.050 Uiso 1 1 calc R . .
C59B C 0.1029(3) 0.3901(3) 0.78297(15) 0.0540(16) Uani 1 1 d . . .
H59B H 0.0890 0.3458 0.7825 0.065 Uiso 1 1 calc R . .
C60B C 0.2573(3) 0.2378(2) 0.81762(15) 0.0435(13) Uani 1 1 d . . .
C61B C 0.3265(3) 0.2120(2) 0.80880(17) 0.0476(14) Uani 1 1 d . . .
H61B H 0.3687 0.2061 0.8297 0.057 Uiso 1 1 calc R . .
C62B C 0.3193(4) 0.1967(2) 0.76367(19) 0.0625(18) Uani 1 1 d . . .
H62B H 0.3560 0.1762 0.7472 0.075 Uiso 1 1 calc R . .
C63B C 0.2512(3) 0.2130(2) 0.74666(15) 0.0478(15) Uani 1 1 d . . .
H63B H 0.2325 0.2063 0.7159 0.057 Uiso 1 1 calc R . .
C64B C 0.2107(4) 0.2380(2) 0.78059(15) 0.0618(19) Uani 1 1 d . . .
H64B H 0.1613 0.2542 0.7776 0.074 Uiso 1 1 calc R . .
C65B C 0.2070(2) 0.10009(18) 0.84375(14) 0.0309(10) Uani 1 1 d . . .
H65B H 0.2027 0.1135 0.8744 0.037 Uiso 1 1 calc R . .
C66B C 0.2662(2) 0.0724(2) 0.82779(17) 0.0405(12) Uani 1 1 d . . .
H66B H 0.3117 0.0626 0.8449 0.049 Uiso 1 1 calc R . .
C67B C 0.2505(2) 0.06142(19) 0.78313(16) 0.0356(11) Uani 1 1 d . . .
H67B H 0.2830 0.0425 0.7630 0.043 Uiso 1 1 calc R . .
C68B C 0.1818(2) 0.08160(18) 0.77175(14) 0.0291(10) Uani 1 1 d . . .
H68B H 0.1563 0.0794 0.7423 0.035 Uiso 1 1 calc R . .
C69B C 0.1548(2) 0.10489(19) 0.80967(15) 0.0318(10) Uani 1 1 d . . .
H69B H 0.1067 0.1227 0.8117 0.038 Uiso 1 1 calc R . .
B1A B 0.0395(3) 0.2362(2) 0.86604(19) 0.0422(14) Uani 1 1 d . . .
F1A F -0.03032(17) 0.23024(18) 0.87572(12) 0.0839(12) Uani 1 1 d . . .
F2A F 0.0439(2) 0.24226(16) 0.82125(10) 0.0773(11) Uani 1 1 d . . .
F3A F 0.06811(17) 0.28540(12) 0.88836(11) 0.0682(10) Uani 1 1 d . . .
F4A F 0.07450(16) 0.18399(11) 0.87914(10) 0.0518(8) Uani 1 1 d . . .
B1B B 0.5359(3) 0.2494(2) 0.8699(2) 0.0393(13) Uani 1 1 d . . .
F1B F 0.5334(2) 0.2402(2) 0.82664(12) 0.0980(14) Uani 1 1 d . . .
F2B F 0.46717(16) 0.25729(18) 0.88329(13) 0.0882(13) Uani 1 1 d . . .
F3B F 0.56867(16) 0.20238(13) 0.89347(12) 0.0675(10) Uani 1 1 d . . .
F4B F 0.57066(17) 0.30200(13) 0.87956(11) 0.0626(9) Uani 1 1 d . . .
B1C B 0.2652(3) 0.1634(3) 0.1091(2) 0.0456(15) Uani 1 1 d . . .
F1C F 0.32256(18) 0.18395(17) 0.13458(12) 0.0830(12) Uani 1 1 d . . .
F2C F 0.28211(15) 0.10860(15) 0.09003(11) 0.0697(10) Uani 1 1 d . . .
F3C F 0.20921(17) 0.15330(15) 0.13517(11) 0.0661(9) Uani 1 1 d . . .
F4C F 0.24520(18) 0.20569(16) 0.07789(11) 0.0701(9) Uani 1 1 d . . .
B1D B 0.2860(4) 0.1287(3) 0.6341(2) 0.0544(18) Uani 1 1 d . . .
F1D F 0.3453(3) 0.1278(2) 0.66089(18) 0.159(3) Uani 1 1 d . . .
F2D F 0.2869(2) 0.17957(17) 0.60822(13) 0.0855(12) Uani 1 1 d . . .
F3D F 0.28096(16) 0.07639(13) 0.60849(9) 0.0544(8) Uani 1 1 d . . .
F4D F 0.2277(3) 0.1327(2) 0.65611(16) 0.138(2) Uani 1 1 d . . .
Cl1S Cl 0.57088(13) 0.31043(9) 0.18746(7) 0.0406(6) Uani 0.610(4) 1 d PDU A 1
Cl2S Cl 0.45574(12) 0.22271(13) 0.18202(9) 0.0577(8) Uani 0.610(4) 1 d PDU A 1
C1S C 0.5342(2) 0.2459(2) 0.20905(19) 0.0373(18) Uani 0.610(4) 1 d PDU A 1
H1SA H 0.5258 0.2542 0.2397 0.045 Uiso 0.610(4) 1 calc PR A 1
H1SB H 0.5685 0.2117 0.2087 0.045 Uiso 0.610(4) 1 calc PR A 1
Cl1' Cl 0.4843(3) 0.1942(3) 0.22649(19) 0.117(3) Uani 0.390(4) 1 d PDU A 2
Cl2' Cl 0.5215(5) 0.2937(4) 0.1714(4) 0.187(5) Uani 0.390(4) 1 d PDU A 2
C1S' C 0.4939(13) 0.2186(6) 0.1743(2) 0.117(7) Uani 0.390(4) 1 d PDU A 2
H1SC H 0.4482 0.2142 0.1571 0.140 Uiso 0.390(4) 1 calc PR A 2
H1SD H 0.5285 0.1918 0.1612 0.140 Uiso 0.390(4) 1 calc PR A 2
Cl1T Cl 0.51128(10) 0.17490(12) 0.72806(7) 0.1096(8) Uani 1 1 d . . .
Cl2T Cl 0.51461(15) 0.27772(11) 0.66747(11) 0.1521(12) Uani 1 1 d . . .
C1T C 0.4973(5) 0.1994(3) 0.6761(2) 0.112(3) Uani 1 1 d . . .
H1TA H 0.4475 0.1911 0.6661 0.135 Uiso 1 1 calc R . .
H1TB H 0.5272 0.1748 0.6578 0.135 Uiso 1 1 calc R . .

loop_
_atom_site_aniso_label
_atom_site_aniso_U_11
_atom_site_aniso_U_22
_atom_site_aniso_U_33
_atom_site_aniso_U_23
_atom_site_aniso_U_13
_atom_site_aniso_U_12
Cr1A 0.0137(3) 0.0128(3) 0.0115(3) 0.0004(2) 0.0008(2) -0.0002(2)
Fe1A 0.0152(3) 0.0202(3) 0.0209(3) 0.0047(2) 0.0030(2) -0.0033(2)
Fe2A 0.0169(3) 0.0171(3) 0.0123(3) 0.0011(2) 0.0019(2) 0.0013(2)
Fe3A 0.0215(3) 0.0512(4) 0.0152(3) 0.0104(3) 0.0061(2) 0.0169(3)
Fe4A 0.0177(3) 0.0182(3) 0.0108(3) 0.0003(2) 0.0010(2) -0.0021(2)
Fe5A 0.0470(4) 0.0191(3) 0.0157(3) -0.0052(2) 0.0112(3) -0.0105(3)
Fe6A 0.0134(3) 0.0151(3) 0.0181(3) 0.0000(2) 0.0002(2) 0.0005(2)
N1A 0.0187(18) 0.0226(18) 0.0253(19) 0.0030(15) 0.0026(14) -0.0034(14)
N2A 0.0149(17) 0.0295(18) 0.0134(17) -0.0015(14) 0.0032(13) -0.0034(13)
N3A 0.0165(17) 0.0239(17) 0.0116(15) 0.0023(13) 0.0021(13) 0.0048(14)
N4A 0.0197(17) 0.0169(15) 0.0116(16) -0.0032(13) 0.0003(13) -0.0002(13)
N5A 0.039(2) 0.0194(17) 0.024(2) -0.0039(15) 0.0085(16) -0.0097(15)
N6A 0.0137(16) 0.0154(16) 0.0285(19) 0.0002(14) -0.0006(14) 0.0007(13)
C1A 0.016(2) 0.024(2) 0.019(2) 0.0016(17) -0.0011(16) -0.0028(16)
C2A 0.0158(19) 0.0191(19) 0.017(2) 0.0034(16) 0.0024(15) -0.0005(15)
C3A 0.019(2) 0.0218(19) 0.0095(18) -0.0005(16) 0.0041(15) -0.0026(16)
C4A 0.018(2) 0.0162(18) 0.0102(18) -0.0039(15) -0.0001(15) 0.0020(15)
C5A 0.022(2) 0.0181(19) 0.022(2) -0.0029(17) 0.0056(16) -0.0042(16)
C6A 0.019(2) 0.0183(19) 0.019(2) -0.0010(16) 0.0030(16) -0.0063(16)
C10A 0.017(2) 0.022(2) 0.030(2) 0.0051(18) 0.0042(17) -0.0010(16)
C11A 0.021(2) 0.033(2) 0.030(2) -0.0022(19) 0.0113(18) -0.0029(18)
C12A 0.028(2) 0.021(2) 0.058(3) -0.006(2) 0.021(2) -0.0037(18)
C13A 0.018(2) 0.028(2) 0.053(3) 0.012(2) 0.008(2) 0.0031(17)
C14A 0.012(2) 0.032(2) 0.039(3) 0.011(2) 0.0006(18) -0.0002(17)
C15A 0.023(2) 0.032(2) 0.034(3) -0.002(2) 0.0096(19) 0.0002(18)
C16A 0.016(2) 0.032(2) 0.027(2) 0.0034(19) 0.0027(17) 0.0030(17)
C17A 0.015(2) 0.036(2) 0.030(2) 0.0029(19) 0.0051(17) -0.0072(17)
C18A 0.023(2) 0.038(2) 0.030(2) 0.009(2) 0.0116(18) -0.0054(19)
C19A 0.031(3) 0.047(3) 0.019(2) -0.003(2) 0.0040(18) 0.002(2)
C20A 0.014(2) 0.032(2) 0.0150(19) -0.0018(17) 0.0020(15) -0.0046(16)
C21A 0.017(2) 0.037(2) 0.022(2) -0.0046(19) -0.0004(17) 0.0090(17)
C22A 0.018(2) 0.043(2) 0.016(2) -0.0063(18) -0.0040(16) 0.0076(18)
C23A 0.016(2) 0.034(2) 0.020(2) -0.0062(18) 0.0026(16) -0.0057(17)
C24A 0.021(2) 0.026(2) 0.019(2) -0.0011(17) 0.0040(16) -0.0085(16)
C25A 0.018(2) 0.042(3) 0.034(3) -0.003(2) 0.0029(19) -0.0117(19)
C26A 0.034(3) 0.026(2) 0.038(3) 0.004(2) 0.015(2) -0.0088(19)
C27A 0.041(3) 0.034(2) 0.025(2) 0.006(2) 0.017(2) -0.007(2)
C28A 0.029(2) 0.034(2) 0.036(3) -0.005(2) 0.021(2) -0.0041(19)
C29A 0.016(2) 0.036(2) 0.045(3) 0.007(2) 0.0065(19) 0.0020(18)
C30A 0.020(2) 0.031(2) 0.0138(19) 0.0044(17) 0.0040(15) 0.0083(17)
C31A 0.022(2) 0.041(3) 0.019(2) 0.0017(19) 0.0003(17) 0.0014(18)
C32A 0.018(2) 0.059(3) 0.018(2) 0.009(2) 0.0044(17) 0.014(2)
C33A 0.030(2) 0.041(3) 0.025(2) 0.013(2) 0.0123(19) 0.019(2)
C34A 0.028(2) 0.030(2) 0.022(2) 0.0065(18) 0.0088(17) 0.0095(18)
C35A 0.027(3) 0.086(4) 0.026(3) 0.007(3) 0.012(2) 0.023(3)
C36A 0.044(3) 0.076(4) 0.024(2) -0.004(3) 0.016(2) 0.026(3)
C37A 0.035(3) 0.088(4) 0.014(2) 0.011(3) 0.0096(19) 0.028(3)
C38A 0.033(3) 0.074(4) 0.026(3) 0.022(3) 0.012(2) 0.015(3)
C39A 0.031(3) 0.075(4) 0.030(3) 0.015(3) 0.011(2) 0.003(3)
C40A 0.022(2) 0.0212(19) 0.0116(18) -0.0006(16) 0.0012(15) -0.0044(16)
C41A 0.019(2) 0.034(2) 0.0103(18) -0.0015(17) -0.0040(15) -0.0038(17)
C42A 0.028(2) 0.041(3) 0.015(2) -0.0050(19) 0.0034(17) -0.017(2)
C43A 0.048(3) 0.023(2) 0.015(2) -0.0023(17) 0.0088(19) -0.0167(19)
C44A 0.035(2) 0.020(2) 0.016(2) -0.0024(16) 0.0058(17) -0.0031(17)
C45A 0.024(2) 0.0204(19) 0.016(2) -0.0016(16) -0.0001(16) -0.0053(16)
C46A 0.034(2) 0.018(2) 0.018(2) -0.0065(17) -0.0057(18) 0.0041(17)
C47A 0.020(2) 0.038(2) 0.016(2) -0.0100(18) 0.0019(16) 0.0037(18)
C48A 0.026(2) 0.027(2) 0.0099(18) -0.0005(16) -0.0001(16) -0.0065(17)
C49A 0.016(2) 0.0229(19) 0.0138(19) -0.0023(16) -0.0049(15) -0.0020(15)
C50A 0.071(4) 0.017(2) 0.022(2) -0.0058(18) 0.017(2) -0.018(2)
C51A 0.089(4) 0.035(3) 0.065(4) -0.025(3) 0.056(3) -0.038(3)
C52A 0.157(7) 0.041(3) 0.045(4) -0.027(3) 0.075(4) -0.057(4)
C53A 0.174(8) 0.030(3) 0.017(3) 0.003(2) 0.018(4) -0.029(4)
C54A 0.114(5) 0.018(2) 0.020(2) 0.0018(19) -0.008(3) -0.006(3)
C55A 0.039(3) 0.024(2) 0.018(2) 0.0015(17) 0.0103(18) -0.0072(18)
C56A 0.028(2) 0.034(2) 0.032(3) -0.004(2) -0.0050(19) 0.0003(19)
C57A 0.035(3) 0.020(2) 0.034(3) -0.0047(19) 0.010(2) -0.0032(18)
C58A 0.039(3) 0.019(2) 0.027(2) -0.0019(18) -0.0035(19) -0.0042(18)
C59A 0.027(2) 0.027(2) 0.035(3) 0.001(2) 0.0068(19) -0.0027(18)
C60A 0.018(2) 0.0134(18) 0.027(2) 0.0010(16) -0.0020(16) 0.0010(15)
C61A 0.013(2) 0.0198(19) 0.033(2) -0.0026(18) 0.0024(17) -0.0018(15)
C62A 0.016(2) 0.0166(19) 0.038(3) -0.0028(18) -0.0051(18) -0.0012(15)
C63A 0.025(2) 0.0170(19) 0.030(2) -0.0031(17) -0.0145(18) -0.0008(16)
C64A 0.024(2) 0.020(2) 0.022(2) -0.0083(17) -0.0033(17) 0.0007(16)
C65A 0.015(2) 0.028(2) 0.030(2) -0.0062(19) -0.0031(17) -0.0006(16)
C66A 0.026(2) 0.028(2) 0.017(2) -0.0009(17) -0.0022(17) -0.0045(17)
C67A 0.021(2) 0.0179(19) 0.030(2) -0.0088(17) 0.0017(17) -0.0004(16)
C68A 0.026(2) 0.0143(18) 0.028(2) 0.0005(17) -0.0002(17) -0.0034(16)
C69A 0.018(2) 0.026(2) 0.025(2) -0.0049(18) 0.0057(16) -0.0099(16)
Cr1B 0.0156(3) 0.0126(3) 0.0103(3) -0.0003(2) 0.0002(2) 0.0015(2)
Fe1B 0.0178(3) 0.0175(3) 0.0220(3) 0.0055(2) 0.0052(2) 0.0017(2)
Fe2B 0.0156(3) 0.0193(3) 0.0223(3) 0.0015(2) 0.0005(2) 0.0035(2)
Fe3B 0.0199(3) 0.0176(3) 0.0109(3) -0.0003(2) 0.0014(2) 0.0013(2)
Fe4B 0.0179(3) 0.0190(3) 0.0117(3) 0.0010(2) 0.0015(2) -0.0028(2)
Fe5B 0.0163(3) 0.0385(3) 0.0126(3) 0.0050(3) 0.0034(2) 0.0098(2)
Fe6B 0.0599(5) 0.0197(3) 0.0206(3) -0.0082(3) 0.0178(3) -0.0119(3)
N1B 0.0197(17) 0.0160(16) 0.0209(17) 0.0014(14) 0.0021(14) 0.0020(13)
N2B 0.0193(18) 0.0196(17) 0.0293(19) 0.0012(15) 0.0013(15) 0.0034(14)
N3B 0.0212(18) 0.0286(18) 0.0144(17) 0.0000(15) 0.0044(14) -0.0038(14)
N4B 0.0215(17) 0.0191(16) 0.0131(16) -0.0024(13) 0.0025(13) 0.0024(13)
N5B 0.0180(17) 0.0173(16) 0.0117(15) -0.0007(13) 0.0007(13) 0.0015(13)
N6B 0.061(3) 0.0206(18) 0.022(2) -0.0055(16) 0.0145(18) -0.0102(17)
C1B 0.023(2) 0.0154(18) 0.0165(19) -0.0015(16) -0.0026(16) 0.0024(16)
C2B 0.019(2) 0.0189(19) 0.019(2) 0.0015(16) 0.0048(16) -0.0025(16)
C3B 0.017(2) 0.0191(19) 0.017(2) 0.0026(16) 0.0054(16) 0.0000(15)
C4B 0.018(2) 0.0167(18) 0.0114(18) 0.0004(15) -0.0012(15) 0.0030(15)
C5B 0.021(2) 0.0168(18) 0.0095(18) -0.0040(15) 0.0033(15) -0.0036(16)
C6B 0.030(2) 0.0168(19) 0.019(2) -0.0012(17) 0.0038(17) -0.0013(16)
C10B 0.018(2) 0.0173(19) 0.027(2) 0.0019(17) 0.0069(16) 0.0003(15)
C11B 0.017(2) 0.0175(19) 0.032(2) 0.0006(17) -0.0008(17) 0.0036(15)
C12B 0.016(2) 0.024(2) 0.045(3) -0.003(2) 0.0084(19) 0.0014(17)
C13B 0.030(2) 0.024(2) 0.034(3) 0.0035(19) 0.021(2) -0.0003(18)
C14B 0.027(2) 0.029(2) 0.026(2) -0.0016(18) 0.0108(18) 0.0025(18)
C15B 0.016(2) 0.028(2) 0.045(3) 0.006(2) 0.0066(19) 0.0061(17)
C16B 0.037(3) 0.036(2) 0.033(3) 0.009(2) 0.020(2) 0.018(2)
C17B 0.031(2) 0.028(2) 0.026(2) -0.0002(19) 0.0029(19) 0.0119(18)
C18B 0.032(2) 0.017(2) 0.034(2) 0.0057(18) 0.0001(19) 0.0031(17)
C19B 0.025(2) 0.026(2) 0.032(2) 0.0047(19) -0.0035(18) 0.0083(18)
C20B 0.018(2) 0.0176(19) 0.030(2) 0.0002(17) 0.0009(17) 0.0030(15)
C21B 0.028(2) 0.020(2) 0.024(2) -0.0018(17) -0.0037(18) 0.0008(17)
C22B 0.025(2) 0.020(2) 0.039(3) -0.0020(19) -0.0139(19) 0.0012(17)
C23B 0.017(2) 0.020(2) 0.046(3) -0.0010(19) 0.0009(19) 0.0030(16)
C24B 0.024(2) 0.021(2) 0.037(3) 0.0024(19) 0.0067(19) -0.0006(17)
C25B 0.015(2) 0.035(2) 0.026(2) -0.0048(19) -0.0054(17) 0.0009(17)
C26B 0.020(2) 0.028(2) 0.027(2) -0.0004(18) 0.0001(17) -0.0025(17)
C27B 0.025(2) 0.019(2) 0.032(2) -0.0030(18) -0.0034(18) 0.0002(16)
C28B 0.021(2) 0.026(2) 0.028(2) -0.0088(18) 0.0027(17) 0.0014(17)
C29B 0.027(2) 0.038(2) 0.018(2) -0.0037(19) 0.0000(17) -0.0004(19)
C30B 0.017(2) 0.036(2) 0.0143(19) -0.0051(18) 0.0024(16) -0.0058(17)
C31B 0.021(2) 0.025(2) 0.020(2) -0.0033(17) 0.0047(16) -0.0079(16)
C32B 0.020(2) 0.038(2) 0.021(2) -0.0100(19) 0.0023(17) -0.0073(18)
C33B 0.022(2) 0.045(3) 0.021(2) -0.014(2) -0.0057(17) 0.0081(19)
C34B 0.019(2) 0.041(2) 0.024(2) -0.011(2) -0.0047(17) 0.0097(18)
C35B 0.023(2) 0.044(3) 0.028(2) -0.003(2) 0.0055(18) -0.0143(19)
C36B 0.014(2) 0.040(3) 0.039(3) 0.009(2) 0.0094(18) 0.0008(18)
C37B 0.030(2) 0.028(2) 0.034(3) -0.002(2) 0.017(2) 0.0000(18)
C38B 0.042(3) 0.033(2) 0.021(2) 0.0048(19) 0.0107(19) -0.006(2)
C39B 0.051(3) 0.023(2) 0.027(2) -0.0009(19) 0.017(2) -0.010(2)
C40B 0.021(2) 0.023(2) 0.0106(18) -0.0011(16) 0.0001(15) -0.0040(16)
C41B 0.028(2) 0.0185(19) 0.018(2) -0.0045(16) 0.0011(17) 0.0014(16)
C42B 0.035(3) 0.025(2) 0.019(2) -0.0038(18) 0.0038(18) -0.0124(18)
C43B 0.023(2) 0.039(2) 0.015(2) -0.0045(18) 0.0014(16) -0.0106(18)
C44B 0.021(2) 0.030(2) 0.0118(19) -0.0013(16) -0.0024(15) 0.0007(17)
C45B 0.027(2) 0.026(2) 0.017(2) -0.0021(17) 0.0004(17) -0.0081(17)
C46B 0.018(2) 0.025(2) 0.0151(19) -0.0004(16) -0.0032(15) -0.0009(16)
C47B 0.028(2) 0.027(2) 0.0123(19) 0.0013(17) 0.0004(16) -0.0059(17)
C48B 0.019(2) 0.037(2) 0.017(2) -0.0068(18) 0.0021(16) -0.0029(17)
C49B 0.032(2) 0.021(2) 0.024(2) -0.0070(18) -0.0025(18) 0.0026(17)
C50B 0.0159(19) 0.0229(19) 0.0129(18) 0.0029(16) 0.0045(15) 0.0059(15)
C51B 0.029(2) 0.026(2) 0.014(2) 0.0010(17) 0.0024(16) 0.0063(17)
C52B 0.028(2) 0.030(2) 0.020(2) 0.0060(18) 0.0062(17) 0.0145(18)
C53B 0.017(2) 0.042(3) 0.019(2) 0.0064(19) 0.0032(16) 0.0076(18)
C54B 0.019(2) 0.028(2) 0.019(2) 0.0050(17) 0.0021(16) 0.0034(16)
C55B 0.034(3) 0.111(5) 0.024(3) 0.012(3) 0.013(2) 0.042(3)
C56B 0.021(3) 0.126(6) 0.026(3) 0.018(3) 0.013(2) -0.005(3)
C57B 0.022(3) 0.102(5) 0.021(2) 0.028(3) 0.012(2) 0.009(3)
C58B 0.028(3) 0.083(4) 0.014(2) -0.002(2) 0.0039(19) 0.020(3)
C59B 0.060(4) 0.077(4) 0.026(3) -0.009(3) 0.008(2) 0.043(3)
C60B 0.089(4) 0.021(2) 0.023(2) -0.0049(19) 0.017(3) -0.017(2)
C61B 0.055(3) 0.043(3) 0.048(3) -0.015(3) 0.025(3) -0.021(3)
C62B 0.095(5) 0.042(3) 0.057(4) -0.009(3) 0.044(4) -0.021(3)
C63B 0.107(5) 0.023(2) 0.015(2) 0.0006(19) 0.019(3) -0.006(3)
C64B 0.145(6) 0.018(2) 0.022(3) 0.004(2) 0.006(3) 0.001(3)
C65B 0.047(3) 0.024(2) 0.022(2) -0.0013(18) 0.007(2) -0.008(2)
C66B 0.033(3) 0.033(3) 0.053(3) -0.006(2) -0.010(2) 0.000(2)
C67B 0.034(3) 0.027(2) 0.047(3) -0.018(2) 0.013(2) -0.0070(19)
C68B 0.036(3) 0.020(2) 0.030(2) -0.0085(18) -0.0068(19) -0.0014(18)
C69B 0.025(2) 0.030(2) 0.040(3) -0.011(2) 0.005(2) 0.0002(18)
B1A 0.058(4) 0.030(3) 0.036(3) -0.008(3) -0.012(3) -0.007(3)
F1A 0.044(2) 0.118(3) 0.087(3) -0.055(2) -0.0144(18) 0.016(2)
F2A 0.107(3) 0.075(2) 0.047(2) 0.0158(18) -0.0182(19) -0.044(2)
F3A 0.081(2) 0.0308(15) 0.085(2) -0.0206(16) -0.0464(19) 0.0050(15)
F4A 0.071(2) 0.0268(14) 0.061(2) 0.0015(14) 0.0273(16) 0.0021(14)
B1B 0.038(3) 0.033(3) 0.047(4) 0.016(3) -0.003(3) 0.002(2)
F1B 0.107(3) 0.126(3) 0.056(2) -0.043(2) -0.026(2) 0.041(3)
F2B 0.0376(19) 0.122(3) 0.104(3) 0.074(3) 0.0018(19) 0.0050(19)
F3B 0.056(2) 0.0389(17) 0.105(3) 0.0217(18) -0.0152(19) 0.0091(15)
F4B 0.076(2) 0.0380(17) 0.074(2) -0.0018(16) 0.0096(18) -0.0064(16)
B1C 0.033(3) 0.053(4) 0.050(4) -0.021(3) 0.000(3) 0.007(3)
F1C 0.067(2) 0.090(3) 0.087(3) -0.034(2) -0.022(2) -0.008(2)
F2C 0.0422(18) 0.076(2) 0.089(3) -0.045(2) -0.0032(17) 0.0201(16)
F3C 0.065(2) 0.074(2) 0.063(2) -0.0064(18) 0.0266(18) 0.0034(17)
F4C 0.076(2) 0.075(2) 0.060(2) 0.0031(19) 0.0060(18) -0.0037(19)
B1D 0.060(4) 0.055(4) 0.045(4) -0.024(3) -0.012(3) 0.019(3)
F1D 0.160(5) 0.104(3) 0.189(5) -0.069(4) -0.132(4) 0.047(3)
F2D 0.098(3) 0.064(2) 0.094(3) -0.021(2) 0.005(2) -0.002(2)
F3D 0.063(2) 0.0573(19) 0.0398(17) -0.0210(15) -0.0120(14) 0.0254(15)
F4D 0.157(5) 0.143(4) 0.128(4) -0.095(3) 0.097(4) -0.059(3)
Cl1S 0.0502(14) 0.0345(11) 0.0385(12) -0.0036(9) 0.0107(10) 0.0080(10)
Cl2S 0.0358(15) 0.0726(17) 0.0625(18) -0.0008(13) -0.0091(11) -0.0128(11)
C1S 0.029(4) 0.046(4) 0.036(4) 0.001(3) 0.000(3) 0.008(3)
Cl1' 0.106(4) 0.127(5) 0.113(5) 0.049(4) -0.030(3) -0.049(4)
Cl2' 0.167(8) 0.154(7) 0.257(11) 0.141(7) 0.120(8) 0.095(6)
C1S' 0.085(18) 0.190(15) 0.076(10) -0.027(13) 0.008(14) -0.001(18)
Cl1T 0.0731(13) 0.180(2) 0.0731(13) 0.0105(14) -0.0093(10) -0.0261(14)
Cl2T 0.141(2) 0.1055(18) 0.215(3) 0.061(2) 0.044(2) 0.0593(17)
C1T 0.195(10) 0.075(5) 0.063(5) 0.008(4) -0.017(5) 0.006(6)

loop_
_geom_bond_atom_site_label_1
_geom_bond_atom_site_label_2
_geom_bond_distance
_geom_bond_site_symmetry_2
_geom_bond_publ_flag
Cr1A C6A 2.004(4) . ?
Cr1A C3A 2.009(4) . ?
Cr1A C2A 2.010(4) . ?
Cr1A C5A 2.013(4) . ?
Cr1A C4A 2.035(4) . ?
Cr1A C1A 2.043(4) . ?
Fe1A C10A 2.013(4) . ?
Fe1A C14A 2.039(4) . ?
Fe1A C16A 2.039(4) . ?
Fe1A C11A 2.043(4) . ?
Fe1A C17A 2.043(4) . ?
Fe1A C12A 2.045(4) . ?
Fe1A C18A 2.045(4) . ?
Fe1A C13A 2.047(4) . ?
Fe1A C15A 2.048(4) . ?
Fe1A C19A 2.052(4) . ?
Fe2A C20A 2.002(4) . ?
Fe2A C29A 2.030(4) . ?
Fe2A C21A 2.037(4) . ?
Fe2A C23A 2.040(4) . ?
Fe2A C24A 2.040(4) . ?
Fe2A C27A 2.041(4) . ?
Fe2A C28A 2.043(4) . ?
Fe2A C22A 2.045(4) . ?
Fe2A C26A 2.046(4) . ?
Fe2A C25A 2.049(4) . ?
Fe3A C30A 2.000(4) . ?
Fe3A C34A 2.028(4) . ?
Fe3A C35A 2.031(4) . ?
Fe3A C36A 2.031(5) . ?
Fe3A C37A 2.033(4) . ?
Fe3A C38A 2.041(5) . ?
Fe3A C33A 2.041(4) . ?
Fe3A C31A 2.043(4) . ?
Fe3A C32A 2.047(4) . ?
Fe3A C39A 2.051(5) . ?
Fe4A C40A 2.015(4) . ?
Fe4A C41A 2.038(4) . ?
Fe4A C48A 2.044(4) . ?
Fe4A C45A 2.048(4) . ?
Fe4A C44A 2.050(4) . ?
Fe4A C47A 2.051(4) . ?
Fe4A C49A 2.051(3) . ?
Fe4A C42A 2.052(4) . ?
Fe4A C46A 2.053(4) . ?
Fe4A C43A 2.053(4) . ?
Fe5A C50A 1.999(4) . ?
Fe5A C58A 2.019(4) . ?
Fe5A C53A 2.028(5) . ?
Fe5A C59A 2.031(4) . ?
Fe5A C57A 2.033(4) . ?
Fe5A C54A 2.039(5) . ?
Fe5A C55A 2.040(4) . ?
Fe5A C52A 2.041(5) . ?
Fe5A C51A 2.044(5) . ?
Fe5A C56A 2.050(4) . ?
Fe6A C60A 2.005(4) . ?
Fe6A C66A 2.038(4) . ?
Fe6A C65A 2.044(4) . ?
Fe6A C68A 2.045(4) . ?
Fe6A C67A 2.047(4) . ?
Fe6A C64A 2.048(4) . ?
Fe6A C61A 2.051(4) . ?
Fe6A C69A 2.059(4) . ?
Fe6A C62A 2.060(4) . ?
Fe6A C63A 2.064(4) . ?
N1A C1A 1.158(5) . ?
N1A C10A 1.393(5) . ?
N2A C2A 1.149(5) . ?
N2A C20A 1.392(5) . ?
N3A C3A 1.155(4) . ?
N3A C30A 1.394(5) . ?
N4A C4A 1.154(4) . ?
N4A C40A 1.395(5) . ?
N5A C5A 1.151(5) . ?
N5A C50A 1.396(5) . ?
N6A C6A 1.151(5) . ?
N6A C60A 1.392(5) . ?
C10A C14A 1.416(6) . ?
C10A C11A 1.430(6) . ?
C11A C12A 1.415(6) . ?
C11A H11A 1.0000 . ?
C12A C13A 1.416(7) . ?
C12A H12A 1.0000 . ?
C13A C14A 1.421(6) . ?
C13A H13A 1.0000 . ?
C14A H14A 1.0000 . ?
C15A C19A 1.417(6) . ?
C15A C16A 1.421(6) . ?
C15A H15A 1.0000 . ?
C16A C17A 1.419(6) . ?
C16A H16A 1.0000 . ?
C17A C18A 1.431(6) . ?
C17A H17A 1.0000 . ?
C18A C19A 1.424(6) . ?
C18A H18A 1.0000 . ?
C19A H19A 1.0000 . ?
C20A C24A 1.424(5) . ?
C20A C21A 1.425(5) . ?
C21A C22A 1.417(5) . ?
C21A H21A 1.0000 . ?
C22A C23A 1.421(6) . ?
C22A H22A 1.0000 . ?
C23A C24A 1.419(5) . ?
C23A H23A 1.0000 . ?
C24A H24A 1.0000 . ?
C25A C29A 1.414(6) . ?
C25A C26A 1.424(6) . ?
C25A H25A 1.0000 . ?
C26A C27A 1.405(6) . ?
C26A H26A 1.0000 . ?
C27A C28A 1.415(6) . ?
C27A H27A 1.0000 . ?
C28A C29A 1.415(6) . ?
C28A H28A 1.0000 . ?
C29A H29A 1.0000 . ?
C30A C31A 1.417(5) . ?
C30A C34A 1.434(5) . ?
C31A C32A 1.422(6) . ?
C31A H31A 1.0000 . ?
C32A C33A 1.419(6) . ?
C32A H32A 1.0000 . ?
C33A C34A 1.415(6) . ?
C33A H33A 1.0000 . ?
C34A H34A 1.0000 . ?
C35A C36A 1.404(7) . ?
C35A C39A 1.424(7) . ?
C35A H35A 1.0000 . ?
C36A C37A 1.425(6) . ?
C36A H36A 1.0000 . ?
C37A C38A 1.413(7) . ?
C37A H37A 1.0000 . ?
C38A C39A 1.426(6) . ?
C38A H38A 1.0000 . ?
C39A H39A 1.0000 . ?
C40A C41A 1.421(5) . ?
C40A C44A 1.430(5) . ?
C41A C42A 1.414(5) . ?
C41A H41A 1.0000 . ?
C42A C43A 1.402(6) . ?
C42A H42A 1.0000 . ?
C43A C44A 1.415(5) . ?
C43A H43A 1.0000 . ?
C44A H44A 1.0000 . ?
C45A C49A 1.417(5) . ?
C45A C46A 1.420(5) . ?
C45A H45A 1.0000 . ?
C46A C47A 1.421(6) . ?
C46A H46A 1.0000 . ?
C47A C48A 1.403(5) . ?
C47A H47A 1.0000 . ?
C48A C49A 1.429(5) . ?
C48A H48A 1.0000 . ?
C49A H49A 1.0000 . ?
C50A C54A 1.412(7) . ?
C50A C51A 1.434(7) . ?
C51A C52A 1.426(8) . ?
C51A H51A 1.0000 . ?
C52A C53A 1.391(9) . ?
C52A H52A 1.0000 . ?
C53A C54A 1.415(7) . ?
C53A H53A 1.0000 . ?
C54A H54A 1.0000 . ?
C55A C59A 1.400(6) . ?
C55A C56A 1.426(6) . ?
C55A H55A 1.0000 . ?
C56A C57A 1.411(6) . ?
C56A H56A 1.0000 . ?
C57A C58A 1.406(6) . ?
C57A H57A 1.0000 . ?
C58A C59A 1.418(6) . ?
C58A H58A 1.0000 . ?
C59A H59A 1.0000 . ?
C60A C64A 1.427(5) . ?
C60A C61A 1.431(5) . ?
C61A C62A 1.411(5) . ?
C61A H61A 1.0000 . ?
C62A C63A 1.418(6) . ?
C62A H62A 1.0000 . ?
C63A C64A 1.421(5) . ?
C63A H63A 1.0000 . ?
C64A H64A 1.0000 . ?
C65A C69A 1.417(6) . ?
C65A C66A 1.420(5) . ?
C65A H65A 1.0000 . ?
C66A C67A 1.420(5) . ?
C66A H66A 1.0000 . ?
C67A C68A 1.417(5) . ?
C67A H67A 1.0000 . ?
C68A C69A 1.421(5) . ?
C68A H68A 1.0000 . ?
C69A H69A 1.0000 . ?
Cr1B C2B 1.995(4) . ?
Cr1B C5B 2.009(4) . ?
Cr1B C3B 2.014(4) . ?
Cr1B C6B 2.023(4) . ?
Cr1B C4B 2.032(4) . ?
Cr1B C1B 2.050(4) . ?
Fe1B C10B 1.994(4) . ?
Fe1B C15B 2.013(4) . ?
Fe1B C16B 2.025(4) . ?
Fe1B C11B 2.038(4) . ?
Fe1B C14B 2.042(4) . ?
Fe1B C19B 2.049(4) . ?
Fe1B C17B 2.056(4) . ?
Fe1B C12B 2.057(4) . ?
Fe1B C13B 2.063(4) . ?
Fe1B C18B 2.064(4) . ?
Fe2B C20B 2.005(4) . ?
Fe2B C24B 2.042(4) . ?
Fe2B C29B 2.044(4) . ?
Fe2B C21B 2.046(4) . ?
Fe2B C25B 2.046(4) . ?
Fe2B C28B 2.047(4) . ?
Fe2B C27B 2.053(4) . ?
Fe2B C26B 2.058(4) . ?
Fe2B C23B 2.061(4) . ?
Fe2B C22B 2.065(4) . ?
Fe3B C30B 1.999(4) . ?
Fe3B C31B 2.029(4) . ?
Fe3B C36B 2.035(4) . ?
Fe3B C34B 2.037(4) . ?
Fe3B C35B 2.044(4) . ?
Fe3B C37B 2.045(4) . ?
Fe3B C38B 2.047(4) . ?
Fe3B C32B 2.049(4) . ?
Fe3B C39B 2.050(4) . ?
Fe3B C33B 2.051(4) . ?
Fe4B C40B 2.024(4) . ?
Fe4B C44B 2.037(4) . ?
Fe4B C47B 2.046(4) . ?
Fe4B C43B 2.048(4) . ?
Fe4B C45B 2.050(4) . ?
Fe4B C46B 2.051(4) . ?
Fe4B C48B 2.052(4) . ?
Fe4B C42B 2.054(4) . ?
Fe4B C41B 2.056(4) . ?
Fe4B C49B 2.057(4) . ?
Fe5B C50B 1.991(4) . ?
Fe5B C57B 2.020(4) . ?
Fe5B C56B 2.023(5) . ?
Fe5B C51B 2.029(4) . ?
Fe5B C55B 2.029(4) . ?
Fe5B C54B 2.034(4) . ?
Fe5B C58B 2.043(4) . ?
Fe5B C52B 2.046(4) . ?
Fe5B C53B 2.047(4) . ?
Fe5B C59B 2.047(5) . ?
Fe6B C60B 1.995(4) . ?
Fe6B C64B 2.007(5) . ?
Fe6B C65B 2.021(4) . ?
Fe6B C67B 2.023(4) . ?
Fe6B C68B 2.025(4) . ?
Fe6B C69B 2.028(4) . ?
Fe6B C63B 2.033(4) . ?
Fe6B C66B 2.035(5) . ?
Fe6B C62B 2.075(5) . ?
Fe6B C61B 2.081(5) . ?
N1B C1B 1.146(5) . ?
N1B C10B 1.403(5) . ?
N2B C2B 1.155(5) . ?
N2B C20B 1.383(5) . ?
N3B C3B 1.143(5) . ?
N3B C30B 1.389(5) . ?
N4B C4B 1.149(5) . ?
N4B C40B 1.392(5) . ?
N5B C5B 1.153(4) . ?
N5B C50B 1.394(4) . ?
N6B C6B 1.145(5) . ?
N6B C60B 1.396(5) . ?
C10B C11B 1.428(5) . ?
C10B C14B 1.435(5) . ?
C11B C12B 1.417(6) . ?
C11B H11B 1.0000 . ?
C12B C13B 1.422(6) . ?
C12B H12B 1.0000 . ?
C13B C14B 1.418(6) . ?
C13B H13B 1.0000 . ?
C14B H14B 1.0000 . ?
C15B C19B 1.406(6) . ?
C15B C16B 1.426(6) . ?
C15B H15B 1.0000 . ?
C16B C17B 1.405(6) . ?
C16B H16B 1.0000 . ?
C17B C18B 1.410(6) . ?
C17B H17B 1.0000 . ?
C18B C19B 1.412(6) . ?
C18B H18B 1.0000 . ?
C19B H19B 1.0000 . ?
C20B C21B 1.425(5) . ?
C20B C24B 1.428(5) . ?
C21B C22B 1.418(5) . ?
C21B H21B 1.0000 . ?
C22B C23B 1.414(6) . ?
C22B H22B 1.0000 . ?
C23B C24B 1.413(6) . ?
C23B H23B 1.0000 . ?
C24B H24B 1.0000 . ?
C25B C26B 1.424(6) . ?
C25B C29B 1.428(5) . ?
C25B H25B 1.0000 . ?
C26B C27B 1.413(5) . ?
C26B H26B 1.0000 . ?
C27B C28B 1.417(6) . ?
C27B H27B 1.0000 . ?
C28B C29B 1.425(6) . ?
C28B H28B 1.0000 . ?
C29B H29B 1.0000 . ?
C30B C34B 1.423(6) . ?
C30B C31B 1.424(5) . ?
C31B C32B 1.416(5) . ?
C31B H31B 1.0000 . ?
C32B C33B 1.419(6) . ?
C32B H32B 1.0000 . ?
C33B C34B 1.423(5) . ?
C33B H33B 1.0000 . ?
C34B H34B 1.0000 . ?
C35B C36B 1.410(6) . ?
C35B C39B 1.412(6) . ?
C35B H35B 1.0000 . ?
C36B C37B 1.425(6) . ?
C36B H36B 1.0000 . ?
C37B C38B 1.412(6) . ?
C37B H37B 1.0000 . ?
C38B C39B 1.427(6) . ?
C38B H38B 1.0000 . ?
C39B H39B 1.0000 . ?
C40B C41B 1.428(5) . ?
C40B C44B 1.432(5) . ?
C41B C42B 1.417(5) . ?
C41B H41B 1.0000 . ?
C42B C43B 1.412(6) . ?
C42B H42B 1.0000 . ?
C43B C44B 1.418(5) . ?
C43B H43B 1.0000 . ?
C44B H44B 1.0000 . ?
C45B C46B 1.413(5) . ?
C45B C49B 1.421(6) . ?
C45B H45B 1.0000 . ?
C46B C47B 1.413(5) . ?
C46B H46B 1.0000 . ?
C47B C48B 1.415(5) . ?
C47B H47B 1.0000 . ?
C48B C49B 1.419(6) . ?
C48B H48B 1.0000 . ?
C49B H49B 1.0000 . ?
C50B C54B 1.409(5) . ?
C50B C51B 1.422(5) . ?
C51B C52B 1.416(5) . ?
C51B H51B 1.0000 . ?
C52B C53B 1.419(6) . ?
C52B H52B 1.0000 . ?
C53B C54B 1.420(5) . ?
C53B H53B 1.0000 . ?
C54B H54B 1.0000 . ?
C55B C56B 1.398(8) . ?
C55B C59B 1.410(8) . ?
C55B H55B 1.0000 . ?
C56B C57B 1.435(7) . ?
C56B H56B 1.0000 . ?
C57B C58B 1.398(7) . ?
C57B H57B 1.0000 . ?
C58B C59B 1.413(7) . ?
C58B H58B 1.0000 . ?
C59B H59B 1.0000 . ?
C60B C64B 1.394(7) . ?
C60B C61B 1.475(7) . ?
C61B C62B 1.431(7) . ?
C61B H61B 1.0000 . ?
C62B C63B 1.405(8) . ?
C62B H62B 1.0000 . ?
C63B C64B 1.455(7) . ?
C63B H63B 1.0000 . ?
C64B H64B 1.0000 . ?
C65B C69B 1.395(6) . ?
C65B C66B 1.401(6) . ?
C65B H65B 1.0000 . ?
C66B C67B 1.411(6) . ?
C66B H66B 1.0000 . ?
C67B C68B 1.397(6) . ?
C67B H67B 1.0000 . ?
C68B C69B 1.411(6) . ?
C68B H68B 1.0000 . ?
C69B H69B 1.0000 . ?
B1A F4A 1.362(6) . ?
B1A F3A 1.365(6) . ?
B1A F1A 1.390(7) . ?
B1A F2A 1.401(7) . ?
B1B F4B 1.343(6) . ?
B1B F1B 1.350(7) . ?
B1B F3B 1.378(6) . ?
B1B F2B 1.412(7) . ?
B1C F4C 1.365(7) . ?
B1C F1C 1.372(6) . ?
B1C F2C 1.380(6) . ?
B1C F3C 1.402(7) . ?
B1D F1D 1.347(7) . ?
B1D F4D 1.350(8) . ?
B1D F2D 1.367(8) . ?
B1D F3D 1.386(6) . ?
Cl1S C1S 1.726(3) . ?
Cl2S C1S 1.728(3) . ?
C1S H1SA 0.9900 . ?
C1S H1SB 0.9900 . ?
Cl1' C1S' 1.721(3) . ?
Cl2' C1S' 1.721(3) . ?
C1S' H1SC 0.9900 . ?
C1S' H1SD 0.9900 . ?
Cl1T C1T 1.695(7) . ?
Cl2T C1T 1.760(7) . ?
C1T H1TA 0.9900 . ?
C1T H1TB 0.9900 . ?
